data_1548763
loop_
_publ_author_name
'Emily Y. Tsui'
'Theodor Agapie'

_publ_section_title
;
 Reduction potentials of heterometallic manganese-oxido cubane complexes
 modulated by redox-inactive metals
;
_journal_name_full
;
Proceedings of the National Academy of Sciences of the United States of America
;
_journal_page_first 10084
_journal_page_last 10088
_journal_paper_doi 10.1073/pnas.1302677110
_journal_volume 110
_journal_year 2013
_chemical_formula_sum 'C69 H55 Mn3 N8 O15 Sr'
_chemical_formula_weight 1488.65
_space_group_IT_number 2
_symmetry_cell_setting triclinic
_symmetry_space_group_name_Hall '-P 1'
_symmetry_space_group_name_H-M 'P -1'
_atom_sites_solution_hydrogens geom
_atom_sites_solution_primary direct
_atom_sites_solution_secondary difmap
_cell_angle_alpha 80.763(3)
_cell_angle_beta 71.236(3)
_cell_angle_gamma 73.470(3)
_cell_formula_units_Z 2
_cell_length_a 14.4394(9)
_cell_length_b 14.5514(9)
_cell_length_c 18.0485(11)
_cell_measurement_reflns_used 9929
_cell_measurement_temperature 100(2)
_cell_measurement_theta_max 24.24
_cell_measurement_theta_min 2.37
_cell_volume 3432.3(4)
_computing_cell_refinement 'Bruker SAINT'
_computing_data_collection 'Bruker APEX2'
_computing_data_reduction 'Bruker SAINT'
_computing_molecular_graphics 'Bruker SHELXTL'
_computing_publication_material 'Bruker SHELXTL'
_computing_structure_refinement 'SHELXL-97 (Sheldrick, 2008)'
_computing_structure_solution 'SHELXS-97 (Sheldrick, 2008)'
_diffrn_ambient_temperature 100(2)
_diffrn_measured_fraction_theta_full 0.993
_diffrn_measured_fraction_theta_max 0.777
_diffrn_measurement_device_type 'Bruker APEX-II CCD'
_diffrn_measurement_method '\f and \w scans'
_diffrn_radiation_monochromator graphite
_diffrn_radiation_source 'fine-focus sealed tube'
_diffrn_radiation_type MoK\a
_diffrn_radiation_wavelength 0.71073
_diffrn_reflns_av_R_equivalents 0.0754
_diffrn_reflns_av_sigmaI/netI 0.0975
_diffrn_reflns_limit_h_max 19
_diffrn_reflns_limit_h_min -16
_diffrn_reflns_limit_k_max 18
_diffrn_reflns_limit_k_min -18
_diffrn_reflns_limit_l_max 23
_diffrn_reflns_limit_l_min -22
_diffrn_reflns_number 86441
_diffrn_reflns_theta_full 25.00
_diffrn_reflns_theta_max 29.02
_diffrn_reflns_theta_min 1.82
_exptl_absorpt_coefficient_mu 1.383
_exptl_absorpt_correction_T_max 0.8822
_exptl_absorpt_correction_T_min 0.7840
_exptl_absorpt_correction_type multi-scan
_exptl_absorpt_process_details SADABS
_exptl_crystal_colour brown
_exptl_crystal_density_diffrn 1.440
_exptl_crystal_density_method 'not measured'
_exptl_crystal_description rectangular
_exptl_crystal_F_000 1516
_exptl_crystal_size_max 0.19
_exptl_crystal_size_mid 0.10
_exptl_crystal_size_min 0.09
_refine_diff_density_max 1.894
_refine_diff_density_min -1.651
_refine_diff_density_rms 0.114
_refine_ls_extinction_method none
_refine_ls_goodness_of_fit_ref 1.186
_refine_ls_hydrogen_treatment constr
_refine_ls_matrix_type full
_refine_ls_number_parameters 886
_refine_ls_number_reflns 14195
_refine_ls_number_restraints 47
_refine_ls_restrained_S_all 1.209
_refine_ls_R_factor_all 0.1165
_refine_ls_R_factor_gt 0.0668
_refine_ls_shift/su_max 0.004
_refine_ls_shift/su_mean 0.000
_refine_ls_structure_factor_coef Fsqd
_refine_ls_weighting_details 'calc w=1/[\s^2^(Fo^2^)+(0.0800P)^2^+0.0000P] where P=(Fo^2^+2Fc^2^)/3'
_refine_ls_weighting_scheme calc
_refine_ls_wR_factor_gt 0.1569
_refine_ls_wR_factor_ref 0.1691
_reflns_number_gt 9181
_reflns_number_total 14195
_reflns_threshold_expression >2sigma(I)
_cod_data_source_file PNAS-2013-110-100841.cif
_cod_data_source_block 1
_cod_depositor_comments
;
The following automatic conversions were performed:

'_symmetry_cell_setting' value 'Triclinic' changed to 'triclinic'
according to the built-in table from CIF Core dictionary named
'cif_core.dic' version 2.4.1 from 2010-06-29.

Automatic conversion script
Id: cif_fix_values 5376 2017-05-30 11:51:03Z andrius 
;
_cod_original_sg_symbol_H-M P-1
_cod_database_code 1548763

loop_
_symmetry_equiv_pos_as_xyz
'x, y, z'
'-x, -y, -z'

loop_
_atom_site_label
_atom_site_type_symbol
_atom_site_fract_x
_atom_site_fract_y
_atom_site_fract_z
_atom_site_U_iso_or_equiv
_atom_site_adp_type
_atom_site_occupancy
_atom_site_symmetry_multiplicity
_atom_site_calc_flag
_atom_site_refinement_flags
_atom_site_disorder_assembly
_atom_site_disorder_group
Sr1 Sr 0.06641(3) 0.37195(3) 0.46136(3) 0.01896(14) Uani 1 1 d D . .
Mn1 Mn 0.12460(5) 0.23689(5) 0.30570(4) 0.01621(18) Uani 1 1 d . . .
Mn2 Mn 0.19326(5) 0.40570(5) 0.26988(4) 0.01547(18) Uani 1 1 d . . .
Mn3 Mn 0.29070(5) 0.24560(5) 0.35162(4) 0.01662(18) Uani 1 1 d . . .
C1 C -0.0638(4) 0.2253(4) 0.4283(3) 0.0291(13) Uani 1 1 d . . .
C2 C -0.1514(5) 0.1790(5) 0.4525(4) 0.057(2) Uani 1 1 d . . .
H2A H -0.1257 0.1090 0.4519 0.086 Uiso 1 1 calc R . .
H2B H -0.1919 0.2023 0.4157 0.086 Uiso 1 1 calc R . .
H2C H -0.1935 0.1956 0.5055 0.086 Uiso 1 1 calc R . .
C3 C 0.0769(4) 0.5861(4) 0.3479(3) 0.0341(14) Uani 1 1 d . . .
C4 C 0.0490(5) 0.6930(4) 0.3362(3) 0.0404(16) Uani 1 1 d . . .
H4A H -0.0237 0.7159 0.3427 0.061 Uiso 1 1 calc R . .
H4B H 0.0864 0.7133 0.2832 0.061 Uiso 1 1 calc R . .
H4C H 0.0660 0.7203 0.3750 0.061 Uiso 1 1 calc R . .
C5 C 0.2663(4) 0.2288(4) 0.5224(3) 0.0267(12) Uani 1 1 d . . .
C6 C 0.3187(4) 0.1766(4) 0.5824(3) 0.0358(14) Uani 1 1 d . . .
H6A H 0.3746 0.2043 0.5788 0.054 Uiso 1 1 calc R . .
H6B H 0.3450 0.1084 0.5724 0.054 Uiso 1 1 calc R . .
H6C H 0.2705 0.1832 0.6350 0.054 Uiso 1 1 calc R . .
C7 C 0.3572(4) 0.1250(3) 0.1261(3) 0.0209(11) Uani 1 1 d . . .
C8 C 0.3118(3) 0.2062(3) 0.0856(3) 0.0192(11) Uani 1 1 d . . .
H8 H 0.2565 0.2047 0.0686 0.023 Uiso 1 1 calc R . .
C9 C 0.3465(4) 0.2892(3) 0.0699(3) 0.0190(11) Uani 1 1 d . . .
C10 C 0.4275(3) 0.2907(3) 0.0952(3) 0.0162(10) Uani 1 1 d . . .
H10 H 0.4513 0.3473 0.0849 0.019 Uiso 1 1 calc R . .
C11 C 0.4743(3) 0.2102(3) 0.1353(3) 0.0181(11) Uani 1 1 d . . .
C12 C 0.4389(4) 0.1280(3) 0.1496(3) 0.0195(11) Uani 1 1 d . . .
H12 H 0.4713 0.0724 0.1759 0.023 Uiso 1 1 calc R . .
C13 C 0.3312(4) 0.0301(3) 0.1307(3) 0.0200(11) Uani 1 1 d . . .
C14 C 0.2378(4) 0.0079(3) 0.1689(3) 0.0199(11) Uani 1 1 d . . .
C15 C 0.2281(4) -0.0822(4) 0.1614(3) 0.0265(12) Uani 1 1 d . . .
H15 H 0.1650 -0.0976 0.1864 0.032 Uiso 1 1 calc R . .
C16 C 0.3079(4) -0.1509(4) 0.1186(3) 0.0323(13) Uani 1 1 d . . .
H16 H 0.2984 -0.2112 0.1134 0.039 Uiso 1 1 calc R . .
C17 C 0.3998(4) -0.1309(4) 0.0843(3) 0.0281(13) Uani 1 1 d . . .
H17 H 0.4553 -0.1777 0.0562 0.034 Uiso 1 1 calc R . .
C18 C 0.4112(4) -0.0418(4) 0.0910(3) 0.0257(12) Uani 1 1 d . . .
H18 H 0.4756 -0.0288 0.0677 0.031 Uiso 1 1 calc R . .
C19 C 0.3059(3) 0.3676(3) 0.0149(3) 0.0182(11) Uani 1 1 d . . .
C20 C 0.2497(4) 0.4625(4) 0.0328(3) 0.0220(11) Uani 1 1 d . . .
C21 C 0.2224(4) 0.5265(4) -0.0282(3) 0.0268(12) Uani 1 1 d . . .
H21 H 0.1857 0.5908 -0.0174 0.032 Uiso 1 1 calc R . .
C22 C 0.2471(4) 0.4990(4) -0.1032(3) 0.0314(13) Uani 1 1 d . . .
H22 H 0.2277 0.5441 -0.1431 0.038 Uiso 1 1 calc R . .
C23 C 0.2997(4) 0.4064(4) -0.1205(3) 0.0297(13) Uani 1 1 d . . .
H23 H 0.3156 0.3865 -0.1717 0.036 Uiso 1 1 calc R . .
C24 C 0.3290(4) 0.3426(4) -0.0614(3) 0.0247(12) Uani 1 1 d . . .
H24 H 0.3666 0.2790 -0.0736 0.030 Uiso 1 1 calc R . .
C25 C 0.5692(3) 0.2114(3) 0.1515(3) 0.0178(11) Uani 1 1 d . . .
C26 C 0.5881(3) 0.1933(3) 0.2253(3) 0.0199(11) Uani 1 1 d . . .
C27 C 0.6841(4) 0.1920(4) 0.2289(3) 0.0270(12) Uani 1 1 d . . .
H27 H 0.6977 0.1778 0.2782 0.032 Uiso 1 1 calc R . .
C28 C 0.7592(4) 0.2107(4) 0.1633(3) 0.0341(14) Uani 1 1 d . . .
H28 H 0.8240 0.2080 0.1672 0.041 Uiso 1 1 calc R . .
C29 C 0.7400(4) 0.2333(4) 0.0919(3) 0.0305(13) Uani 1 1 d . . .
H29 H 0.7902 0.2496 0.0467 0.037 Uiso 1 1 calc R . .
C30 C 0.6470(4) 0.2323(4) 0.0861(3) 0.0247(12) Uani 1 1 d . . .
H30 H 0.6354 0.2462 0.0361 0.030 Uiso 1 1 calc R . .
C31 C 0.1469(4) 0.0790(3) 0.2221(3) 0.0211(11) Uani 1 1 d . . .
C32 C 0.2186(4) 0.4958(3) 0.1157(3) 0.0203(11) Uani 1 1 d . . .
C33 C 0.5030(4) 0.1844(4) 0.3025(3) 0.0236(12) Uani 1 1 d . . .
C34 C 0.0989(4) 0.1641(4) 0.1746(3) 0.0224(11) Uani 1 1 d . . .
C35 C 0.0767(4) 0.1593(4) 0.1066(3) 0.0276(12) Uani 1 1 d . . .
H35 H 0.0932 0.0993 0.0849 0.033 Uiso 1 1 calc R . .
C36 C 0.0301(4) 0.2431(4) 0.0703(3) 0.0306(13) Uani 1 1 d . . .
H36 H 0.0139 0.2414 0.0236 0.037 Uiso 1 1 calc R . .
C37 C 0.0075(4) 0.3295(4) 0.1035(3) 0.0295(13) Uani 1 1 d . . .
H37 H -0.0243 0.3880 0.0799 0.035 Uiso 1 1 calc R . .
C38 C 0.0323(4) 0.3286(4) 0.1716(3) 0.0225(11) Uani 1 1 d . . .
H38 H 0.0153 0.3873 0.1953 0.027 Uiso 1 1 calc R . .
C39 C 0.3103(4) 0.5032(3) 0.1361(3) 0.0200(11) Uani 1 1 d . . .
C40 C 0.3841(4) 0.5473(3) 0.0872(3) 0.0228(12) Uani 1 1 d . . .
H40 H 0.3775 0.5791 0.0382 0.027 Uiso 1 1 calc R . .
C41 C 0.4673(4) 0.5446(4) 0.1106(3) 0.0277(13) Uani 1 1 d . . .
H41 H 0.5190 0.5735 0.0776 0.033 Uiso 1 1 calc R . .
C42 C 0.4737(4) 0.4988(4) 0.1831(3) 0.0267(12) Uani 1 1 d . . .
H42 H 0.5302 0.4956 0.2003 0.032 Uiso 1 1 calc R . .
C43 C 0.3968(4) 0.4578(3) 0.2299(3) 0.0212(11) Uani 1 1 d . . .
H43 H 0.4002 0.4282 0.2802 0.025 Uiso 1 1 calc R . .
C44 C 0.4725(4) 0.0912(4) 0.3127(3) 0.0228(12) Uani 1 1 d . . .
C45 C 0.5365(4) 0.0010(4) 0.3008(3) 0.0284(13) Uani 1 1 d . . .
H45 H 0.6075 -0.0073 0.2875 0.034 Uiso 1 1 calc R . .
C46 C 0.4977(4) -0.0767(4) 0.3080(3) 0.0360(14) Uani 1 1 d . . .
H46 H 0.5413 -0.1388 0.2976 0.043 Uiso 1 1 calc R . .
C47 C 0.3938(4) -0.0636(4) 0.3310(3) 0.0341(14) Uani 1 1 d . . .
H47 H 0.3651 -0.1164 0.3364 0.041 Uiso 1 1 calc R . .
C48 C 0.3331(4) 0.0269(4) 0.3456(3) 0.0274(12) Uani 1 1 d . . .
H48 H 0.2619 0.0357 0.3634 0.033 Uiso 1 1 calc R . .
C49 C 0.0641(4) 0.0273(4) 0.2710(3) 0.0288(13) Uani 1 1 d . . .
C50 C 0.0696(4) -0.0193(4) 0.3441(3) 0.0361(14) Uani 1 1 d . . .
H50 H 0.1230 -0.0190 0.3639 0.043 Uiso 1 1 calc R . .
C51 C -0.0042(5) -0.0655(4) 0.3867(4) 0.0495(17) Uani 1 1 d . . .
H51 H -0.0019 -0.0990 0.4360 0.059 Uiso 1 1 calc R . .
C52 C -0.0810(5) -0.0625(4) 0.3569(5) 0.057(2) Uani 1 1 d . . .
H52 H -0.1334 -0.0929 0.3856 0.069 Uiso 1 1 calc R . .
C67 C 0.4574(9) 0.6355(8) 0.3439(7) 0.113(4) Uani 1 1 d . . .
H67 H 0.4766 0.5892 0.3833 0.135 Uiso 1 1 calc R . .
C53 C -0.0813(5) -0.0153(5) 0.2857(4) 0.0524(18) Uani 1 1 d . . .
H53 H -0.1351 -0.0140 0.2658 0.063 Uiso 1 1 calc R . .
C68 C 0.3212(8) 0.7112(6) 0.2844(6) 0.107(4) Uani 1 1 d . . .
H68A H 0.3629 0.7545 0.2533 0.161 Uiso 1 1 calc R . .
H68B H 0.2542 0.7492 0.3118 0.161 Uiso 1 1 calc R . .
H68C H 0.3143 0.6699 0.2496 0.161 Uiso 1 1 calc R . .
C54 C 0.1394(4) 0.5934(3) 0.1236(3) 0.0217(11) Uani 1 1 d . . .
C69 C 0.3037(8) 0.5955(7) 0.3989(5) 0.108(4) Uani 1 1 d . . .
H69A H 0.3403 0.5620 0.4366 0.162 Uiso 1 1 calc R . .
H69B H 0.2907 0.5484 0.3729 0.162 Uiso 1 1 calc R . .
H69C H 0.2394 0.6375 0.4264 0.162 Uiso 1 1 calc R . .
C55 C 0.0385(4) 0.5950(4) 0.1420(4) 0.0417(16) Uani 1 1 d . . .
H55 H 0.0182 0.5366 0.1500 0.050 Uiso 1 1 calc R . .
C56 C -0.0323(5) 0.6818(5) 0.1487(4) 0.0520(19) Uani 1 1 d . . .
H56 H -0.1020 0.6840 0.1609 0.062 Uiso 1 1 calc R . .
C57 C -0.0015(5) 0.7649(4) 0.1374(3) 0.0383(15) Uani 1 1 d . . .
H57 H -0.0489 0.8257 0.1437 0.046 Uiso 1 1 calc R . .
C58 C 0.1002(5) 0.7575(4) 0.1170(3) 0.0339(14) Uani 1 1 d . . .
H58 H 0.1219 0.8152 0.1071 0.041 Uiso 1 1 calc R . .
C59 C 0.5365(4) 0.1924(4) 0.3739(3) 0.0241(12) Uani 1 1 d . . .
C60 C 0.5227(4) 0.2824(4) 0.3978(3) 0.0331(13) Uani 1 1 d . . .
H60 H 0.4936 0.3386 0.3702 0.040 Uiso 1 1 calc R . .
C61 C 0.5511(5) 0.2896(5) 0.4614(3) 0.0411(15) Uani 1 1 d . . .
H61 H 0.5428 0.3506 0.4785 0.049 Uiso 1 1 calc R . .
C62 C 0.5925(4) 0.2051(5) 0.5004(3) 0.0385(15) Uani 1 1 d . . .
H62 H 0.6123 0.2073 0.5453 0.046 Uiso 1 1 calc R . .
C63 C 0.6043(4) 0.1190(5) 0.4731(3) 0.0404(15) Uani 1 1 d . . .
H63 H 0.6324 0.0618 0.5002 0.048 Uiso 1 1 calc R . .
N1 N 0.0792(3) 0.2484(3) 0.2053(2) 0.0203(9) Uani 1 1 d . . .
N2 N 0.3184(3) 0.4590(3) 0.2061(2) 0.0173(9) Uani 1 1 d . . .
N3 N 0.3715(3) 0.1034(3) 0.3356(2) 0.0195(9) Uani 1 1 d . . .
N4 N -0.0096(4) 0.0299(3) 0.2414(3) 0.0409(12) Uani 1 1 d . . .
N5 N 0.1715(3) 0.6734(3) 0.1099(2) 0.0272(10) Uani 1 1 d . . .
N6 N 0.5782(3) 0.1111(3) 0.4099(2) 0.0343(11) Uani 1 1 d . . .
N8 N 0.3663(6) 0.6551(5) 0.3384(4) 0.0657(14) Uani 1 1 d . . .
O1 O 0.1679(2) 0.2130(2) 0.39280(17) 0.0171(7) Uani 1 1 d . . .
O2 O 0.0758(2) 0.3687(2) 0.31636(17) 0.0154(7) Uani 1 1 d . . .
O3 O 0.2362(2) 0.3756(2) 0.36007(17) 0.0180(7) Uani 1 1 d . . .
O4 O 0.2495(2) 0.2725(2) 0.25803(17) 0.0163(7) Uani 1 1 d . . .
O5 O -0.0564(4) 0.2754(3) 0.4750(2) 0.0543(9) Uani 1 1 d . . .
O6 O -0.0056(2) 0.2085(2) 0.35980(18) 0.0234(8) Uani 1 1 d . . .
O7 O 0.0475(4) 0.5472(3) 0.4138(2) 0.0543(9) Uani 1 1 d . . .
O8 O 0.1332(2) 0.5411(2) 0.28933(18) 0.0212(8) Uani 1 1 d . . .
O9 O 0.1790(3) 0.2785(3) 0.5416(2) 0.0375(10) Uani 1 1 d . . .
O10 O 0.3214(2) 0.2166(2) 0.45093(18) 0.0225(8) Uani 1 1 d . . .
O11 O 0.1837(2) 0.1118(2) 0.27326(18) 0.0191(7) Uani 1 1 d . . .
O12 O 0.1753(2) 0.4271(2) 0.16965(17) 0.0178(7) Uani 1 1 d . . .
O13 O 0.4198(2) 0.2621(2) 0.29863(17) 0.0183(7) Uani 1 1 d . . .
O15 O 0.5237(5) 0.6804(4) 0.2940(4) 0.095(2) Uani 1 1 d . . .
O14A O -0.1184(7) 0.5053(6) 0.4646(5) 0.091(2) Uani 0.653(6) 1 d PDU . 2
C64A C -0.2147(13) 0.5346(17) 0.4516(13) 0.188(10) Uani 0.653(6) 1 d PDU . 2
C65A C -0.198(2) 0.476(3) 0.3258(14) 0.32(2) Uani 0.653(6) 1 d PDU . 2
C66A C -0.3625(10) 0.5176(12) 0.4339(9) 0.119(7) Uani 0.653(6) 1 d PDU . 2
N7A N -0.2452(8) 0.5138(7) 0.3995(6) 0.0657(14) Uani 0.653(6) 1 d PDU . 2
O14B O -0.1100(12) 0.4733(12) 0.3956(10) 0.091(2) Uani 0.347(6) 1 d PD . 1
C64B C -0.1589(13) 0.521(2) 0.3334(14) 0.103(9) Uani 0.347(6) 1 d PDU . 1
C65B C -0.247(2) 0.4058(17) 0.3270(13) 0.103(11) Uani 0.347(6) 1 d PD . 1
C66B C -0.3348(17) 0.555(2) 0.404(2) 0.119(7) Uani 0.347(6) 1 d PD . 1
N7B N -0.2466(13) 0.4946(13) 0.3536(13) 0.0657(14) Uani 0.347(6) 1 d PDU . 1

loop_
_atom_site_aniso_label
_atom_site_aniso_U_11
_atom_site_aniso_U_22
_atom_site_aniso_U_33
_atom_site_aniso_U_23
_atom_site_aniso_U_13
_atom_site_aniso_U_12
Sr1 0.0206(3) 0.0153(2) 0.0148(2) -0.00302(18) 0.00361(19) -0.00400(19)
Mn1 0.0152(4) 0.0151(4) 0.0155(4) -0.0030(3) 0.0005(3) -0.0040(3)
Mn2 0.0158(4) 0.0147(4) 0.0125(4) -0.0022(3) 0.0018(3) -0.0047(3)
Mn3 0.0157(4) 0.0167(4) 0.0143(4) -0.0026(3) -0.0002(3) -0.0032(3)
C1 0.023(3) 0.025(3) 0.027(3) -0.004(2) 0.008(2) -0.004(2)
C2 0.046(4) 0.069(5) 0.058(4) -0.024(4) 0.014(3) -0.040(4)
C3 0.051(4) 0.022(3) 0.012(3) -0.001(2) 0.008(3) -0.001(3)
C4 0.066(4) 0.023(3) 0.019(3) -0.005(2) 0.002(3) -0.005(3)
C5 0.028(3) 0.024(3) 0.027(3) 0.000(2) -0.006(2) -0.008(3)
C6 0.027(3) 0.057(4) 0.021(3) 0.004(3) -0.007(2) -0.011(3)
C7 0.021(3) 0.022(3) 0.014(3) -0.007(2) 0.002(2) -0.003(2)
C8 0.013(3) 0.029(3) 0.014(2) -0.007(2) -0.001(2) -0.003(2)
C9 0.018(3) 0.020(3) 0.013(2) -0.006(2) 0.003(2) -0.002(2)
C10 0.013(2) 0.016(2) 0.015(2) -0.0088(19) 0.0060(19) -0.005(2)
C11 0.014(3) 0.024(3) 0.012(2) -0.010(2) 0.0013(19) 0.000(2)
C12 0.020(3) 0.021(3) 0.013(2) -0.003(2) -0.002(2) 0.000(2)
C13 0.025(3) 0.021(3) 0.013(2) -0.004(2) -0.004(2) -0.004(2)
C14 0.018(3) 0.021(3) 0.017(3) -0.006(2) 0.001(2) -0.003(2)
C15 0.024(3) 0.023(3) 0.032(3) -0.012(2) -0.003(2) -0.004(2)
C16 0.039(4) 0.024(3) 0.035(3) -0.011(2) -0.007(3) -0.010(3)
C17 0.027(3) 0.024(3) 0.029(3) -0.012(2) -0.004(2) 0.001(2)
C18 0.026(3) 0.025(3) 0.023(3) -0.006(2) 0.000(2) -0.009(2)
C19 0.017(3) 0.021(3) 0.014(2) -0.004(2) 0.001(2) -0.007(2)
C20 0.018(3) 0.028(3) 0.016(3) -0.003(2) 0.001(2) -0.006(2)
C21 0.027(3) 0.025(3) 0.023(3) 0.000(2) -0.003(2) -0.003(2)
C22 0.034(3) 0.037(3) 0.020(3) 0.004(2) -0.008(2) -0.007(3)
C23 0.025(3) 0.045(4) 0.017(3) -0.010(2) -0.003(2) -0.006(3)
C24 0.021(3) 0.032(3) 0.017(3) -0.005(2) 0.001(2) -0.007(2)
C25 0.011(2) 0.019(3) 0.019(3) -0.005(2) 0.002(2) -0.002(2)
C26 0.014(3) 0.021(3) 0.021(3) -0.006(2) -0.001(2) 0.000(2)
C27 0.021(3) 0.032(3) 0.024(3) -0.005(2) -0.004(2) -0.001(2)
C28 0.017(3) 0.050(4) 0.032(3) -0.011(3) 0.001(2) -0.008(3)
C29 0.020(3) 0.036(3) 0.032(3) -0.007(3) 0.002(2) -0.009(2)
C30 0.018(3) 0.029(3) 0.021(3) -0.006(2) 0.002(2) -0.003(2)
C31 0.020(3) 0.021(3) 0.023(3) -0.008(2) -0.002(2) -0.009(2)
C32 0.020(3) 0.016(3) 0.021(3) -0.001(2) 0.002(2) -0.007(2)
C33 0.018(3) 0.025(3) 0.024(3) -0.002(2) -0.006(2) -0.001(2)
C34 0.016(3) 0.027(3) 0.025(3) -0.007(2) 0.000(2) -0.009(2)
C35 0.021(3) 0.036(3) 0.028(3) -0.016(2) 0.000(2) -0.009(2)
C36 0.029(3) 0.040(3) 0.026(3) -0.006(3) -0.009(2) -0.009(3)
C37 0.019(3) 0.034(3) 0.035(3) 0.000(3) -0.012(2) -0.002(2)
C38 0.019(3) 0.026(3) 0.023(3) -0.003(2) -0.002(2) -0.009(2)
C39 0.021(3) 0.016(3) 0.020(3) -0.010(2) 0.002(2) -0.005(2)
C40 0.021(3) 0.024(3) 0.017(3) -0.005(2) 0.005(2) -0.007(2)
C41 0.021(3) 0.034(3) 0.024(3) -0.008(2) 0.011(2) -0.016(2)
C42 0.022(3) 0.029(3) 0.029(3) -0.006(2) -0.002(2) -0.011(2)
C43 0.025(3) 0.021(3) 0.018(3) -0.003(2) -0.004(2) -0.008(2)
C44 0.024(3) 0.026(3) 0.015(3) 0.000(2) -0.004(2) -0.003(2)
C45 0.024(3) 0.032(3) 0.022(3) -0.001(2) -0.005(2) 0.001(3)
C46 0.039(4) 0.022(3) 0.045(4) -0.004(3) -0.019(3) 0.003(3)
C47 0.047(4) 0.020(3) 0.037(3) 0.002(2) -0.020(3) -0.005(3)
C48 0.027(3) 0.029(3) 0.027(3) 0.004(2) -0.013(2) -0.005(3)
C49 0.026(3) 0.018(3) 0.038(3) -0.009(2) 0.003(3) -0.009(2)
C50 0.036(3) 0.027(3) 0.042(4) -0.002(3) -0.001(3) -0.015(3)
C51 0.050(4) 0.036(4) 0.060(4) 0.003(3) -0.003(3) -0.024(3)
C52 0.040(4) 0.022(3) 0.089(6) -0.001(3) 0.016(4) -0.017(3)
C67 0.098(9) 0.116(9) 0.136(10) -0.098(8) -0.053(8) 0.025(7)
C53 0.034(4) 0.042(4) 0.086(5) -0.004(4) -0.015(4) -0.022(3)
C68 0.163(10) 0.060(6) 0.117(8) -0.031(5) -0.086(8) 0.008(6)
C54 0.026(3) 0.021(3) 0.014(3) 0.002(2) 0.000(2) -0.008(2)
C69 0.148(10) 0.103(8) 0.065(6) -0.030(5) -0.017(6) -0.020(7)
C55 0.026(3) 0.029(3) 0.058(4) 0.012(3) -0.004(3) -0.005(3)
C56 0.024(3) 0.045(4) 0.061(4) 0.018(3) 0.001(3) 0.004(3)
C57 0.037(4) 0.028(3) 0.037(3) -0.001(3) -0.005(3) 0.006(3)
C58 0.052(4) 0.018(3) 0.031(3) -0.002(2) -0.017(3) -0.002(3)
C59 0.014(3) 0.038(3) 0.019(3) -0.005(2) 0.001(2) -0.008(2)
C60 0.036(3) 0.036(3) 0.030(3) -0.003(3) -0.009(3) -0.016(3)
C61 0.047(4) 0.060(4) 0.027(3) -0.011(3) -0.009(3) -0.026(3)
C62 0.026(3) 0.071(5) 0.022(3) -0.006(3) -0.007(2) -0.016(3)
C63 0.035(4) 0.054(4) 0.029(3) -0.003(3) -0.015(3) -0.001(3)
N1 0.014(2) 0.019(2) 0.023(2) -0.0052(18) -0.0002(18) -0.0021(18)
N2 0.021(2) 0.016(2) 0.014(2) -0.0041(17) -0.0014(17) -0.0058(18)
N3 0.024(2) 0.017(2) 0.017(2) 0.0016(17) -0.0054(18) -0.0067(18)
N4 0.033(3) 0.036(3) 0.058(3) -0.005(2) -0.011(3) -0.017(2)
N5 0.036(3) 0.019(2) 0.025(2) -0.0025(19) -0.008(2) -0.005(2)
N6 0.029(3) 0.045(3) 0.024(3) -0.006(2) -0.010(2) 0.002(2)
N8 0.077(4) 0.061(3) 0.056(3) -0.027(3) -0.013(3) -0.007(3)
O1 0.0170(17) 0.0158(17) 0.0169(17) -0.0043(13) -0.0014(14) -0.0042(14)
O2 0.0165(17) 0.0138(16) 0.0143(17) -0.0029(13) -0.0011(13) -0.0039(14)
O3 0.0207(18) 0.0155(17) 0.0159(17) -0.0038(13) -0.0013(14) -0.0048(14)
O4 0.0184(18) 0.0153(17) 0.0128(16) -0.0035(13) -0.0004(13) -0.0038(14)
O5 0.084(2) 0.0257(16) 0.0250(16) -0.0058(13) 0.0166(15) -0.0053(16)
O6 0.0210(19) 0.0243(19) 0.0233(19) -0.0046(15) 0.0017(15) -0.0112(15)
O7 0.084(2) 0.0257(16) 0.0250(16) -0.0058(13) 0.0166(15) -0.0053(16)
O8 0.0242(19) 0.0166(18) 0.0171(18) -0.0063(14) 0.0040(15) -0.0051(15)
O9 0.022(2) 0.058(3) 0.025(2) -0.0163(18) -0.0052(16) 0.0077(19)
O10 0.0195(18) 0.030(2) 0.0143(18) -0.0011(15) -0.0004(14) -0.0066(15)
O11 0.0210(19) 0.0155(17) 0.0216(18) -0.0056(14) -0.0040(14) -0.0064(14)
O12 0.0195(18) 0.0173(17) 0.0133(17) -0.0002(13) 0.0012(14) -0.0068(14)
O13 0.0116(17) 0.0198(18) 0.0205(18) -0.0016(14) -0.0020(14) -0.0024(14)
O15 0.106(5) 0.087(5) 0.084(4) -0.041(3) 0.016(4) -0.044(4)
O14A 0.099(6) 0.087(6) 0.082(6) -0.020(5) -0.016(5) -0.021(5)
C64A 0.082(13) 0.19(2) 0.29(3) 0.055(19) -0.049(16) -0.076(14)
C65A 0.45(5) 0.39(5) 0.10(2) -0.13(3) -0.05(3) -0.02(4)
C66A 0.115(7) 0.104(14) 0.089(14) -0.037(11) -0.053(8) 0.093(8)
N7A 0.077(4) 0.061(3) 0.056(3) -0.027(3) -0.013(3) -0.007(3)
O14B 0.099(6) 0.087(6) 0.082(6) -0.020(5) -0.016(5) -0.021(5)
C64B 0.012(9) 0.22(3) 0.069(17) -0.063(18) -0.002(10) 0.005(11)
C65B 0.18(3) 0.12(2) 0.026(13) -0.012(14) -0.012(15) -0.09(2)
C66B 0.115(7) 0.104(14) 0.089(14) -0.037(11) -0.053(8) 0.093(8)
N7B 0.077(4) 0.061(3) 0.056(3) -0.027(3) -0.013(3) -0.007(3)

loop_
_atom_type_symbol
_atom_type_description
_atom_type_scat_dispersion_real
_atom_type_scat_dispersion_imag
_atom_type_scat_source
C C 0.0033 0.0016 'International Tables Vol C Tables 4.2.6.8 and 6.1.1.4'
H H 0.0000 0.0000 'International Tables Vol C Tables 4.2.6.8 and 6.1.1.4'
N N 0.0061 0.0033 'International Tables Vol C Tables 4.2.6.8 and 6.1.1.4'
O O 0.0106 0.0060 'International Tables Vol C Tables 4.2.6.8 and 6.1.1.4'
Mn Mn 0.3368 0.7283 'International Tables Vol C Tables 4.2.6.8 and 6.1.1.4'
Sr Sr -1.5307 3.2498 'International Tables Vol C Tables 4.2.6.8 and 6.1.1.4'

loop_
_geom_angle_atom_site_label_1
_geom_angle_atom_site_label_2
_geom_angle_atom_site_label_3
_geom_angle
_geom_angle_site_symmetry_1
_geom_angle_site_symmetry_3
O5 Sr1 O9 105.48(14) . .
O5 Sr1 O7 126.35(15) . .
O9 Sr1 O7 125.65(15) . .
O5 Sr1 O3 131.67(11) . .
O9 Sr1 O3 81.51(11) . .
O7 Sr1 O3 76.17(12) . .
O5 Sr1 O7 89.97(14) . 2_566
O9 Sr1 O7 86.74(13) . 2_566
O7 Sr1 O7 78.85(13) . 2_566
O3 Sr1 O7 138.35(13) . 2_566
O5 Sr1 O2 78.83(11) . .
O9 Sr1 O2 132.16(10) . .
O7 Sr1 O2 78.35(11) . .
O3 Sr1 O2 63.62(10) . .
O7 Sr1 O2 141.05(13) 2_566 .
O5 Sr1 O1 72.71(11) . .
O9 Sr1 O1 73.36(11) . .
O7 Sr1 O1 132.67(11) . .
O3 Sr1 O1 63.60(9) . .
O7 Sr1 O1 148.44(11) 2_566 .
O2 Sr1 O1 62.42(9) . .
O5 Sr1 O14A 144.7(2) . 2_566
O9 Sr1 O14A 69.4(2) . 2_566
O7 Sr1 O14A 59.2(2) . 2_566
O3 Sr1 O14A 83.1(2) . 2_566
O7 Sr1 O14A 55.4(2) 2_566 2_566
O2 Sr1 O14A 131.5(2) . 2_566
O1 Sr1 O14A 132.9(2) . 2_566
O5 Sr1 O14A 74.0(2) . .
O9 Sr1 O14A 145.1(2) . .
O7 Sr1 O14A 55.3(2) . .
O3 Sr1 O14A 125.7(2) . .
O7 Sr1 O14A 58.5(2) 2_566 .
O2 Sr1 O14A 82.56(19) . .
O1 Sr1 O14A 135.3(2) . .
O14A Sr1 O14A 90.8(3) 2_566 .
O5 Sr1 O14B 64.9(3) . .
O9 Sr1 O14B 166.6(3) . .
O7 Sr1 O14B 61.9(3) . .
O3 Sr1 O14B 111.8(3) . .
O7 Sr1 O14B 84.1(3) 2_566 .
O2 Sr1 O14B 57.3(3) . .
O1 Sr1 O14B 110.4(3) . .
O14A Sr1 O14B 112.5(4) 2_566 .
O14A Sr1 O14B 26.3(3) . .
O5 Sr1 Mn2 109.79(9) . .
O9 Sr1 Mn2 112.76(8) . .
O7 Sr1 Mn2 67.06(8) . .
O3 Sr1 Mn2 33.12(7) . .
O7 Sr1 Mn2 145.91(9) 2_566 .
O2 Sr1 Mn2 32.25(7) . .
O1 Sr1 Mn2 65.63(7) . .
O14A Sr1 Mn2 103.95(19) 2_566 .
O14A Sr1 Mn2 99.51(18) . .
O14B Sr1 Mn2 80.0(3) . .
O5 Sr1 Mn3 105.50(9) . .
O9 Sr1 Mn3 67.17(8) . .
O7 Sr1 Mn3 108.14(9) . .
O3 Sr1 Mn3 32.48(7) . .
O7 Sr1 Mn3 152.25(11) 2_566 .
O2 Sr1 Mn3 65.90(7) . .
O1 Sr1 Mn3 32.96(7) . .
O14A Sr1 Mn3 104.13(19) 2_566 .
O14A Sr1 Mn3 147.55(18) . .
O14B Sr1 Mn3 123.2(3) . .
Mn2 Sr1 Mn3 49.268(18) . .
O1 Mn1 O2 94.03(13) . .
O1 Mn1 O11 94.64(14) . .
O2 Mn1 O11 168.34(13) . .
O1 Mn1 O4 82.94(13) . .
O2 Mn1 O4 82.01(13) . .
O11 Mn1 O4 91.34(13) . .
O1 Mn1 O6 94.82(14) . .
O2 Mn1 O6 94.29(13) . .
O11 Mn1 O6 92.74(14) . .
O4 Mn1 O6 175.50(13) . .
O1 Mn1 N1 173.89(14) . .
O2 Mn1 N1 92.06(14) . .
O11 Mn1 N1 79.42(14) . .
O4 Mn1 N1 98.55(14) . .
O6 Mn1 N1 84.08(14) . .
O1 Mn1 Mn2 88.69(10) . .
O2 Mn1 Mn2 39.87(9) . .
O11 Mn1 Mn2 132.62(10) . .
O4 Mn1 Mn2 42.14(9) . .
O6 Mn1 Mn2 134.13(10) . .
N1 Mn1 Mn2 96.40(11) . .
O1 Mn1 Mn3 40.37(9) . .
O2 Mn1 Mn3 87.66(10) . .
O11 Mn1 Mn3 93.91(10) . .
O4 Mn1 Mn3 42.57(9) . .
O6 Mn1 Mn3 135.08(10) . .
N1 Mn1 Mn3 140.77(11) . .
Mn2 Mn1 Mn3 60.13(2) . .
O1 Mn1 Sr1 48.75(9) . .
O2 Mn1 Sr1 47.93(9) . .
O11 Mn1 Sr1 142.43(10) . .
O4 Mn1 Sr1 91.78(9) . .
O6 Mn1 Sr1 83.83(10) . .
N1 Mn1 Sr1 136.82(11) . .
Mn2 Mn1 Sr1 64.71(2) . .
Mn3 Mn1 Sr1 64.68(2) . .
O2 Mn2 O3 94.28(13) . .
O2 Mn2 O12 94.03(13) . .
O3 Mn2 O12 169.46(14) . .
O2 Mn2 O4 83.51(13) . .
O3 Mn2 O4 82.66(13) . .
O12 Mn2 O4 91.85(13) . .
O2 Mn2 O8 94.92(13) . .
O3 Mn2 O8 94.18(13) . .
O12 Mn2 O8 91.55(13) . .
O4 Mn2 O8 176.34(13) . .
O2 Mn2 N2 172.49(14) . .
O3 Mn2 N2 92.68(14) . .
O12 Mn2 N2 79.39(14) . .
O4 Mn2 N2 100.18(14) . .
O8 Mn2 N2 81.77(14) . .
O2 Mn2 Mn1 40.87(9) . .
O3 Mn2 Mn1 88.63(10) . .
O12 Mn2 Mn1 93.43(10) . .
O4 Mn2 Mn1 42.64(9) . .
O8 Mn2 Mn1 135.74(10) . .
N2 Mn2 Mn1 142.30(10) . .
O2 Mn2 Mn3 88.35(10) . .
O3 Mn2 Mn3 40.18(9) . .
O12 Mn2 Mn3 133.75(10) . .
O4 Mn2 Mn3 42.49(9) . .
O8 Mn2 Mn3 134.32(10) . .
N2 Mn2 Mn3 98.80(11) . .
Mn1 Mn2 Mn3 60.07(2) . .
O2 Mn2 Sr1 49.07(9) . .
O3 Mn2 Sr1 48.27(9) . .
O12 Mn2 Sr1 141.55(10) . .
O4 Mn2 Sr1 93.66(9) . .
O8 Mn2 Sr1 82.84(9) . .
N2 Mn2 Sr1 136.44(11) . .
Mn1 Mn2 Sr1 66.57(2) . .
Mn3 Mn2 Sr1 65.40(2) . .
O3 Mn3 O1 95.00(13) . .
O3 Mn3 O13 92.65(14) . .
O1 Mn3 O13 170.27(14) . .
O3 Mn3 O4 82.84(13) . .
O1 Mn3 O4 82.04(13) . .
O13 Mn3 O4 92.98(13) . .
O3 Mn3 O10 97.06(14) . .
O1 Mn3 O10 93.26(13) . .
O13 Mn3 O10 91.76(14) . .
O4 Mn3 O10 175.26(13) . .
O3 Mn3 N3 172.08(15) . .
O1 Mn3 N3 92.92(14) . .
O13 Mn3 N3 79.46(14) . .
O4 Mn3 N3 98.25(14) . .
O10 Mn3 N3 82.51(14) . .
O3 Mn3 Mn1 88.94(10) . .
O1 Mn3 Mn1 39.51(9) . .
O13 Mn3 Mn1 134.89(10) . .
O4 Mn3 Mn1 42.53(9) . .
O10 Mn3 Mn1 132.77(10) . .
N3 Mn3 Mn1 97.18(11) . .
O3 Mn3 Mn2 40.89(10) . .
O1 Mn3 Mn2 87.77(10) . .
O13 Mn3 Mn2 94.11(10) . .
O4 Mn3 Mn2 41.94(9) . .
O10 Mn3 Mn2 137.71(10) . .
N3 Mn3 Mn2 139.71(11) . .
Mn1 Mn3 Mn2 59.80(2) . .
O3 Mn3 Sr1 48.10(9) . .
O1 Mn3 Sr1 50.19(9) . .
O13 Mn3 Sr1 138.91(10) . .
O4 Mn3 Sr1 93.23(9) . .
O10 Mn3 Sr1 83.25(10) . .
N3 Mn3 Sr1 139.32(11) . .
Mn1 Mn3 Sr1 66.47(2) . .
Mn2 Mn3 Sr1 65.34(2) . .
O5 C1 O6 127.2(5) . .
O5 C1 C2 118.9(5) . .
O6 C1 C2 113.9(5) . .
C1 C2 H2A 109.5 . .
C1 C2 H2B 109.5 . .
H2A C2 H2B 109.5 . .
C1 C2 H2C 109.5 . .
H2A C2 H2C 109.5 . .
H2B C2 H2C 109.5 . .
O7 C3 O8 123.8(5) . .
O7 C3 C4 119.2(4) . .
O8 C3 C4 117.0(4) . .
C3 C4 H4A 109.5 . .
C3 C4 H4B 109.5 . .
H4A C4 H4B 109.5 . .
C3 C4 H4C 109.5 . .
H4A C4 H4C 109.5 . .
H4B C4 H4C 109.5 . .
O9 C5 O10 124.6(5) . .
O9 C5 C6 121.7(5) . .
O10 C5 C6 113.8(4) . .
C5 C6 H6A 109.5 . .
C5 C6 H6B 109.5 . .
H6A C6 H6B 109.5 . .
C5 C6 H6C 109.5 . .
H6A C6 H6C 109.5 . .
H6B C6 H6C 109.5 . .
C12 C7 C8 118.8(4) . .
C12 C7 C13 119.9(4) . .
C8 C7 C13 120.3(4) . .
C9 C8 C7 120.9(5) . .
C9 C8 H8 119.6 . .
C7 C8 H8 119.6 . .
C8 C9 C10 119.2(4) . .
C8 C9 C19 117.9(4) . .
C10 C9 C19 122.2(4) . .
C9 C10 C11 120.9(4) . .
C9 C10 H10 119.5 . .
C11 C10 H10 119.5 . .
C12 C11 C10 118.8(4) . .
C12 C11 C25 122.2(4) . .
C10 C11 C25 118.5(4) . .
C11 C12 C7 121.5(4) . .
C11 C12 H12 119.3 . .
C7 C12 H12 119.3 . .
C18 C13 C14 118.1(4) . .
C18 C13 C7 114.3(4) . .
C14 C13 C7 127.5(4) . .
C15 C14 C13 118.3(4) . .
C15 C14 C31 119.3(4) . .
C13 C14 C31 122.4(4) . .
C14 C15 C16 122.2(5) . .
C14 C15 H15 118.9 . .
C16 C15 H15 118.9 . .
C17 C16 C15 119.6(5) . .
C17 C16 H16 120.2 . .
C15 C16 H16 120.2 . .
C16 C17 C18 119.2(5) . .
C16 C17 H17 120.4 . .
C18 C17 H17 120.4 . .
C17 C18 C13 122.5(5) . .
C17 C18 H18 118.8 . .
C13 C18 H18 118.8 . .
C24 C19 C20 118.3(4) . .
C24 C19 C9 115.0(4) . .
C20 C19 C9 126.7(4) . .
C21 C20 C19 117.9(4) . .
C21 C20 C32 120.2(4) . .
C19 C20 C32 121.9(4) . .
C22 C21 C20 122.0(5) . .
C22 C21 H21 119.0 . .
C20 C21 H21 119.0 . .
C23 C22 C21 120.2(5) . .
C23 C22 H22 119.9 . .
C21 C22 H22 119.9 . .
C22 C23 C24 118.5(5) . .
C22 C23 H23 120.7 . .
C24 C23 H23 120.7 . .
C23 C24 C19 123.0(5) . .
C23 C24 H24 118.5 . .
C19 C24 H24 118.5 . .
C30 C25 C26 117.4(4) . .
C30 C25 C11 116.0(4) . .
C26 C25 C11 126.6(4) . .
C27 C26 C25 118.9(4) . .
C27 C26 C33 119.4(4) . .
C25 C26 C33 121.5(4) . .
C28 C27 C26 122.0(5) . .
C28 C27 H27 119.0 . .
C26 C27 H27 119.0 . .
C29 C28 C27 119.6(5) . .
C29 C28 H28 120.2 . .
C27 C28 H28 120.2 . .
C28 C29 C30 119.6(5) . .
C28 C29 H29 120.2 . .
C30 C29 H29 120.2 . .
C29 C30 C25 122.4(5) . .
C29 C30 H30 118.8 . .
C25 C30 H30 118.8 . .
O11 C31 C34 109.5(4) . .
O11 C31 C49 108.9(4) . .
C34 C31 C49 107.9(4) . .
O11 C31 C14 107.6(4) . .
C34 C31 C14 112.2(4) . .
C49 C31 C14 110.7(4) . .
O12 C32 C39 108.3(4) . .
O12 C32 C20 108.6(4) . .
C39 C32 C20 110.5(4) . .
O12 C32 C54 108.2(4) . .
C39 C32 C54 109.9(4) . .
C20 C32 C54 111.3(4) . .
O13 C33 C44 109.5(4) . .
O13 C33 C59 108.8(4) . .
C44 C33 C59 109.1(4) . .
O13 C33 C26 106.7(4) . .
C44 C33 C26 112.4(4) . .
C59 C33 C26 110.3(4) . .
N1 C34 C35 121.6(5) . .
N1 C34 C31 113.0(4) . .
C35 C34 C31 125.4(5) . .
C34 C35 C36 119.2(5) . .
C34 C35 H35 120.4 . .
C36 C35 H35 120.4 . .
C37 C36 C35 118.9(5) . .
C37 C36 H36 120.5 . .
C35 C36 H36 120.5 . .
C38 C37 C36 118.6(5) . .
C38 C37 H37 120.7 . .
C36 C37 H37 120.7 . .
N1 C38 C37 122.4(5) . .
N1 C38 H38 118.8 . .
C37 C38 H38 118.8 . .
N2 C39 C40 120.7(5) . .
N2 C39 C32 114.4(4) . .
C40 C39 C32 124.8(4) . .
C41 C40 C39 119.4(5) . .
C41 C40 H40 120.3 . .
C39 C40 H40 120.3 . .
C40 C41 C42 118.8(5) . .
C40 C41 H41 120.6 . .
C42 C41 H41 120.6 . .
C43 C42 C41 119.2(5) . .
C43 C42 H42 120.4 . .
C41 C42 H42 120.4 . .
N2 C43 C42 121.4(5) . .
N2 C43 H43 119.3 . .
C42 C43 H43 119.3 . .
N3 C44 C45 120.7(5) . .
N3 C44 C33 112.8(4) . .
C45 C44 C33 126.5(5) . .
C46 C45 C44 119.9(5) . .
C46 C45 H45 120.1 . .
C44 C45 H45 120.1 . .
C45 C46 C47 119.1(5) . .
C45 C46 H46 120.5 . .
C47 C46 H46 120.5 . .
C48 C47 C46 118.9(5) . .
C48 C47 H47 120.6 . .
C46 C47 H47 120.6 . .
N3 C48 C47 121.8(5) . .
N3 C48 H48 119.1 . .
C47 C48 H48 119.1 . .
N4 C49 C50 122.9(5) . .
N4 C49 C31 118.0(5) . .
C50 C49 C31 119.1(5) . .
C51 C50 C49 118.4(6) . .
C51 C50 H50 120.8 . .
C49 C50 H50 120.8 . .
C52 C51 C50 119.0(6) . .
C52 C51 H51 120.5 . .
C50 C51 H51 120.5 . .
C53 C52 C51 119.0(6) . .
C53 C52 H52 120.5 . .
C51 C52 H52 120.5 . .
N8 C67 O15 119.6(12) . .
N8 C67 H67 120.2 . .
O15 C67 H67 120.2 . .
N4 C53 C52 124.0(6) . .
N4 C53 H53 118.0 . .
C52 C53 H53 118.0 . .
N8 C68 H68A 109.5 . .
N8 C68 H68B 109.5 . .
H68A C68 H68B 109.5 . .
N8 C68 H68C 109.5 . .
H68A C68 H68C 109.5 . .
H68B C68 H68C 109.5 . .
N5 C54 C55 122.4(5) . .
N5 C54 C32 118.5(4) . .
C55 C54 C32 119.1(4) . .
N8 C69 H69A 109.5 . .
N8 C69 H69B 109.5 . .
H69A C69 H69B 109.5 . .
N8 C69 H69C 109.5 . .
H69A C69 H69C 109.5 . .
H69B C69 H69C 109.5 . .
C56 C55 C54 119.4(6) . .
C56 C55 H55 120.3 . .
C54 C55 H55 120.3 . .
C57 C56 C55 119.4(6) . .
C57 C56 H56 120.3 . .
C55 C56 H56 120.3 . .
C56 C57 C58 117.7(5) . .
C56 C57 H57 121.1 . .
C58 C57 H57 121.1 . .
N5 C58 C57 124.3(5) . .
N5 C58 H58 117.9 . .
C57 C58 H58 117.9 . .
N6 C59 C60 122.8(5) . .
N6 C59 C33 117.9(4) . .
C60 C59 C33 119.3(5) . .
C61 C60 C59 119.5(5) . .
C61 C60 H60 120.3 . .
C59 C60 H60 120.3 . .
C60 C61 C62 118.2(6) . .
C60 C61 H61 120.9 . .
C62 C61 H61 120.9 . .
C63 C62 C61 119.0(5) . .
C63 C62 H62 120.5 . .
C61 C62 H62 120.5 . .
N6 C63 C62 123.3(6) . .
N6 C63 H63 118.3 . .
C62 C63 H63 118.3 . .
C38 N1 C34 119.3(4) . .
C38 N1 Mn1 126.6(3) . .
C34 N1 Mn1 114.1(3) . .
C43 N2 C39 120.5(4) . .
C43 N2 Mn2 126.8(3) . .
C39 N2 Mn2 112.6(3) . .
C48 N3 C44 119.6(4) . .
C48 N3 Mn3 126.8(3) . .
C44 N3 Mn3 113.6(3) . .
C49 N4 C53 116.6(5) . .
C54 N5 C58 116.8(5) . .
C59 N6 C63 117.2(5) . .
C67 N8 C68 132.4(10) . .
C67 N8 C69 111.5(10) . .
C68 N8 C69 115.7(8) . .
Mn1 O1 Mn3 100.12(14) . .
Mn1 O1 Sr1 99.71(13) . .
Mn3 O1 Sr1 96.85(12) . .
Mn2 O2 Mn1 99.26(14) . .
Mn2 O2 Sr1 98.68(12) . .
Mn1 O2 Sr1 99.71(12) . .
Mn3 O3 Mn2 98.93(14) . .
Mn3 O3 Sr1 99.42(12) . .
Mn2 O3 Sr1 98.61(13) . .
Mn2 O4 Mn1 95.22(13) . .
Mn2 O4 Mn3 95.57(13) . .
Mn1 O4 Mn3 94.90(13) . .
C1 O5 Sr1 131.4(3) . .
C1 O6 Mn1 130.5(3) . .
C3 O7 Sr1 131.0(3) . .
C3 O7 Sr1 127.6(3) . 2_566
Sr1 O7 Sr1 101.15(13) . 2_566
C3 O8 Mn2 135.0(3) . .
C5 O9 Sr1 131.3(3) . .
C5 O10 Mn3 132.6(3) . .
C31 O11 Mn1 119.1(3) . .
C32 O12 Mn2 118.7(3) . .
C33 O13 Mn3 117.9(3) . .
C64A O14A Sr1 117.9(11) . 2_566
C64A O14A Sr1 152.8(11) . .
Sr1 O14A Sr1 89.2(3) 2_566 .
N7A C64A O14A 130.7(19) . .
C64A N7A C65A 135.3(16) . .
C64A N7A C66A 109.4(12) . .
C65A N7A C66A 114.5(17) . .
C64B O14B Sr1 155.7(12) . .
N7B C64B O14B 105.4(18) . .
C64B N7B C66B 117.8(16) . .
C64B N7B C65B 118.7(14) . .
C66B N7B C65B 123.4(18) . .

loop_
_geom_bond_atom_site_label_1
_geom_bond_atom_site_label_2
_geom_bond_distance
_geom_bond_site_symmetry_2
Sr1 O5 2.492(5) .
Sr1 O9 2.492(4) .
Sr1 O7 2.523(4) .
Sr1 O3 2.552(3) .
Sr1 O7 2.556(4) 2_566
Sr1 O2 2.584(3) .
Sr1 O1 2.617(3) .
Sr1 O14A 2.778(9) 2_566
Sr1 O14A 2.807(9) .
Sr1 O14B 3.052(14) .
Sr1 Mn2 3.3815(8) .
Sr1 Mn3 3.3831(8) .
Mn1 O1 1.821(3) .
Mn1 O2 1.863(3) .
Mn1 O11 1.876(3) .
Mn1 O4 1.912(3) .
Mn1 O6 1.946(3) .
Mn1 N1 2.085(4) .
Mn1 Mn2 2.8105(10) .
Mn1 Mn3 2.8180(10) .
Mn2 O2 1.825(3) .
Mn2 O3 1.869(3) .
Mn2 O12 1.874(3) .
Mn2 O4 1.894(3) .
Mn2 O8 1.953(3) .
Mn2 N2 2.089(4) .
Mn2 Mn3 2.8197(10) .
Mn3 O3 1.842(3) .
Mn3 O1 1.854(3) .
Mn3 O13 1.865(3) .
Mn3 O4 1.913(3) .
Mn3 O10 1.936(3) .
Mn3 N3 2.080(4) .
C1 O5 1.246(7) .
C1 O6 1.267(6) .
C1 C2 1.510(8) .
C2 H2A 0.9800 .
C2 H2B 0.9800 .
C2 H2C 0.9800 .
C3 O7 1.229(6) .
C3 O8 1.254(6) .
C3 C4 1.490(7) .
C4 H4A 0.9800 .
C4 H4B 0.9800 .
C4 H4C 0.9800 .
C5 O9 1.230(6) .
C5 O10 1.288(6) .
C5 C6 1.502(7) .
C6 H6A 0.9800 .
C6 H6B 0.9800 .
C6 H6C 0.9800 .
C7 C12 1.389(7) .
C7 C8 1.396(7) .
C7 C13 1.514(7) .
C8 C9 1.389(7) .
C8 H8 0.9500 .
C9 C10 1.393(7) .
C9 C19 1.505(7) .
C10 C11 1.395(6) .
C10 H10 0.9500 .
C11 C12 1.387(7) .
C11 C25 1.494(7) .
C12 H12 0.9500 .
C13 C18 1.402(7) .
C13 C14 1.406(7) .
C14 C15 1.390(7) .
C14 C31 1.565(7) .
C15 C16 1.394(7) .
C15 H15 0.9500 .
C16 C17 1.364(7) .
C16 H16 0.9500 .
C17 C18 1.380(7) .
C17 H17 0.9500 .
C18 H18 0.9500 .
C19 C24 1.392(6) .
C19 C20 1.416(7) .
C20 C21 1.405(7) .
C20 C32 1.533(7) .
C21 C22 1.381(7) .
C21 H21 0.9500 .
C22 C23 1.374(7) .
C22 H22 0.9500 .
C23 C24 1.387(7) .
C23 H23 0.9500 .
C24 H24 0.9500 .
C25 C30 1.405(6) .
C25 C26 1.414(6) .
C26 C27 1.404(7) .
C26 C33 1.549(7) .
C27 C28 1.375(7) .
C27 H27 0.9500 .
C28 C29 1.374(7) .
C28 H28 0.9500 .
C29 C30 1.384(7) .
C29 H29 0.9500 .
C30 H30 0.9500 .
C31 O11 1.401(5) .
C31 C34 1.517(7) .
C31 C49 1.547(7) .
C32 O12 1.411(5) .
C32 C39 1.520(7) .
C32 C54 1.543(7) .
C33 O13 1.408(6) .
C33 C44 1.508(7) .
C33 C59 1.546(7) .
C34 N1 1.345(6) .
C34 C35 1.381(7) .
C35 C36 1.390(7) .
C35 H35 0.9500 .
C36 C37 1.388(7) .
C36 H36 0.9500 .
C37 C38 1.384(7) .
C37 H37 0.9500 .
C38 N1 1.333(6) .
C38 H38 0.9500 .
C39 N2 1.347(6) .
C39 C40 1.388(7) .
C40 C41 1.384(7) .
C40 H40 0.9500 .
C41 C42 1.389(7) .
C41 H41 0.9500 .
C42 C43 1.383(7) .
C42 H42 0.9500 .
C43 N2 1.330(6) .
C43 H43 0.9500 .
C44 N3 1.348(6) .
C44 C45 1.377(7) .
C45 C46 1.370(7) .
C45 H45 0.9500 .
C46 C47 1.386(8) .
C46 H46 0.9500 .
C47 C48 1.370(7) .
C47 H47 0.9500 .
C48 N3 1.342(6) .
C48 H48 0.9500 .
C49 N4 1.324(7) .
C49 C50 1.398(8) .
C50 C51 1.377(8) .
C50 H50 0.9500 .
C51 C52 1.367(10) .
C51 H51 0.9500 .
C52 C53 1.356(10) .
C52 H52 0.9500 .
C67 N8 1.297(11) .
C67 O15 1.330(13) .
C67 H67 0.9500 .
C53 N4 1.353(7) .
C53 H53 0.9500 .
C68 N8 1.375(10) .
C68 H68A 0.9800 .
C68 H68B 0.9800 .
C68 H68C 0.9800 .
C54 N5 1.332(6) .
C54 C55 1.381(7) .
C69 N8 1.505(11) .
C69 H69A 0.9800 .
C69 H69B 0.9800 .
C69 H69C 0.9800 .
C55 C56 1.375(8) .
C55 H55 0.9500 .
C56 C57 1.369(8) .
C56 H56 0.9500 .
C57 C58 1.369(8) .
C57 H57 0.9500 .
C58 N5 1.350(6) .
C58 H58 0.9500 .
C59 N6 1.335(6) .
C59 C60 1.385(7) .
C60 C61 1.364(7) .
C60 H60 0.9500 .
C61 C62 1.394(8) .
C61 H61 0.9500 .
C62 C63 1.365(8) .
C62 H62 0.9500 .
C63 N6 1.342(7) .
C63 H63 0.9500 .
O7 Sr1 2.556(4) 2_566
O14A C64A 1.418(17) .
O14A Sr1 2.778(9) 2_566
C64A N7A 1.265(19) .
C65A N7A 1.405(15) .
C66A N7A 1.594(14) .
O14B C64B 1.49(2) .
C64B N7B 1.35(2) .
C65B N7B 1.450(16) .
C66B N7B 1.444(16) .
